data_4505381
loop_
_publ_author_name
'Kumar, V. S. Senthil'
'Pigge, F. Christopher'
'Rath, Nigam P.'

_publ_section_title
;
 Polymorphism and Pseudopolymorphism in the Triaroylbenzene Derivative
 1,3,5-Tris(4-cyanobenzoyl)benzene
;
_journal_issue 6
_journal_name_full 'Crystal Growth &amp; Design'
_journal_page_first 1217
_journal_paper_doi 10.1021/cg049792p
_journal_volume 4
_journal_year 2004
_chemical_formula_moiety 'C33 H20 Cl N3 O5'
_chemical_formula_sum 'C33 H20 Cl N3 O5'
_chemical_formula_weight 573.97
_chemical_name_common
;
1,3,5-tris(4-cyanobenzoyl)benzene  
;
_chemical_name_systematic
; 
 1,3,5-tris(4-cyanobenzoyl)benzene  
;
_space_group_IT_number 2
_symmetry_space_group_name_Hall '-P 1'
_symmetry_space_group_name_H-M 'P -1'
_atom_sites_solution_hydrogens geom
_atom_sites_solution_primary direct
_atom_sites_solution_secondary difmap
_audit_creation_method SHELXL-97
_cell_angle_alpha 89.952(2)
_cell_angle_beta 78.573(2)
_cell_angle_gamma 71.502(2)
_cell_formula_units_Z 2
_cell_length_a 8.9408(3)
_cell_length_b 11.3356(4)
_cell_length_c 14.3226(6)
_cell_measurement_reflns_used 5039
_cell_measurement_temperature 143(2)
_cell_measurement_theta_max 27.89
_cell_measurement_theta_min 2.31
_cell_volume 1346.30(9)
_computing_cell_refinement 'Bruker SMART'
_computing_data_collection 'Bruker SMART'
_computing_data_reduction 'Bruker SAINT'
_computing_molecular_graphics 'Bruker-SHELXTL (Sheldrick, 2003)'
_computing_publication_material 'Bruker-SHELXTL (Sheldrick, 2003)'
_computing_structure_refinement 'Bruker-SHELXTL (Sheldrick, 2003)'
_computing_structure_solution 'Bruker-SHELXTL (Sheldrick, 2003)'
_diffrn_ambient_temperature 143(2)
_diffrn_measured_fraction_theta_full 0.915
_diffrn_measured_fraction_theta_max 0.915
_diffrn_radiation_monochromator graphite
_diffrn_radiation_source 'fine-focus sealed tube'
_diffrn_radiation_type MoK\a
_diffrn_radiation_wavelength 0.71073
_diffrn_reflns_av_R_equivalents 0.0324
_diffrn_reflns_av_sigmaI/netI 0.0722
_diffrn_reflns_limit_h_max 11
_diffrn_reflns_limit_h_min -11
_diffrn_reflns_limit_k_max 13
_diffrn_reflns_limit_k_min -15
_diffrn_reflns_limit_l_max 19
_diffrn_reflns_limit_l_min -19
_diffrn_reflns_number 9543
_diffrn_reflns_theta_full 28.29
_diffrn_reflns_theta_max 28.29
_diffrn_reflns_theta_min 1.90
_exptl_absorpt_coefficient_mu 0.192
_exptl_crystal_colour light
_exptl_crystal_density_diffrn 1.416
_exptl_crystal_density_meas ?
_exptl_crystal_density_method 'not measured'
_exptl_crystal_description plate
_exptl_crystal_F_000 592
_exptl_crystal_size_max 0.36
_exptl_crystal_size_mid 0.22
_exptl_crystal_size_min 0.10
_refine_diff_density_max 0.332
_refine_diff_density_min -0.528
_refine_diff_density_rms 0.050
_refine_ls_extinction_method none
_refine_ls_goodness_of_fit_ref 1.038
_refine_ls_hydrogen_treatment mixed
_refine_ls_matrix_type full
_refine_ls_number_parameters 380
_refine_ls_number_reflns 6108
_refine_ls_number_restraints 0
_refine_ls_restrained_S_all 1.038
_refine_ls_R_factor_all 0.1021
_refine_ls_R_factor_gt 0.0609
_refine_ls_shift/su_max 0.000
_refine_ls_shift/su_mean 0.000
_refine_ls_structure_factor_coef Fsqd
_refine_ls_weighting_details 'calc w=1/[\s^2^(Fo^2^)+(0.0538P)^2^+0.2917P] where P=(Fo^2^+2Fc^2^)/3'
_refine_ls_weighting_scheme calc
_refine_ls_wR_factor_gt 0.1173
_refine_ls_wR_factor_ref 0.1321
_reflns_number_gt 4055
_reflns_number_total 6108
_reflns_threshold_expression >2sigma(I)
_cod_data_source_file cg049792psi20040628_041503.cif
_cod_data_source_block ClMA
_cod_depositor_comments
;
The following automatic conversions were performed:

'_exptl_crystal_density_meas' value 'no' was changed to '?' - the
value is perceived as not measured.

Automatic conversion script
Id: cif_fix_values 3008 2015-01-20 13:52:24Z robertas 
;
_cod_database_code 4505381

loop_
_symmetry_equiv_pos_as_xyz
'x, y, z'
'-x, -y, -z'

loop_
_atom_site_label
_atom_site_type_symbol
_atom_site_fract_x
_atom_site_fract_y
_atom_site_fract_z
_atom_site_U_iso_or_equiv
_atom_site_adp_type
_atom_site_occupancy
_atom_site_symmetry_multiplicity
_atom_site_calc_flag
_atom_site_refinement_flags
O1 O 0.67911(19) 0.46527(15) 0.44957(11) 0.0289(4) Uani 1 1 d .
O2 O 0.8395(2) 0.84662(16) 0.51519(12) 0.0366(4) Uani 1 1 d .
O3 O 1.1607(2) 0.28983(15) 0.72317(12) 0.0365(4) Uani 1 1 d .
N1 N 0.4730(3) -0.0636(2) 0.70023(18) 0.0472(6) Uani 1 1 d .
N2 N 1.1118(3) 1.1011(2) 0.91737(17) 0.0447(6) Uani 1 1 d .
N3 N 1.2595(3) 0.6731(2) 1.11991(16) 0.0446(6) Uani 1 1 d .
C1 C 0.8020(3) 0.4889(2) 0.57650(15) 0.0210(5) Uani 1 1 d .
C2 C 0.7908(3) 0.6124(2) 0.56237(15) 0.0229(5) Uani 1 1 d .
H2 H 0.7247 0.6578 0.5214 0.027 Uiso 1 1 calc R
C3 C 0.8758(3) 0.6706(2) 0.60795(15) 0.0217(5) Uani 1 1 d .
C4 C 0.9728(3) 0.6024(2) 0.66741(15) 0.0218(5) Uani 1 1 d .
H4 H 1.0293 0.6417 0.6997 0.026 Uiso 1 1 calc R
C5 C 0.9883(3) 0.4778(2) 0.68029(15) 0.0217(5) Uani 1 1 d .
C6 C 0.9046(3) 0.4210(2) 0.63381(15) 0.0237(5) Uani 1 1 d .
H6 H 0.9170 0.3353 0.6409 0.028 Uiso 1 1 calc R
C7 C 0.7096(3) 0.4291(2) 0.52599(16) 0.0238(5) Uani 1 1 d .
C8 C 0.6588(3) 0.3231(2) 0.56860(16) 0.0233(5) Uani 1 1 d .
C9 C 0.6438(3) 0.3001(2) 0.66525(16) 0.0262(5) Uani 1 1 d .
H9 H 0.6652 0.3538 0.7079 0.031 Uiso 1 1 calc R
C10 C 0.5981(3) 0.1997(2) 0.69939(17) 0.0271(5) Uani 1 1 d .
H10 H 0.5924 0.1827 0.7647 0.032 Uiso 1 1 calc R
C11 C 0.5608(3) 0.1242(2) 0.63786(18) 0.0287(5) Uani 1 1 d .
C12 C 0.5720(3) 0.1480(2) 0.54159(18) 0.0353(6) Uani 1 1 d .
H12 H 0.5455 0.0967 0.4995 0.042 Uiso 1 1 calc R
C13 C 0.6214(3) 0.2457(2) 0.50799(17) 0.0310(6) Uani 1 1 d .
H13 H 0.6303 0.2609 0.4422 0.037 Uiso 1 1 calc R
C14 C 0.5105(3) 0.0198(2) 0.67362(19) 0.0347(6) Uani 1 1 d .
C15 C 0.8718(3) 0.8014(2) 0.58878(16) 0.0252(5) Uani 1 1 d .
C16 C 0.9136(3) 0.8741(2) 0.66177(16) 0.0229(5) Uani 1 1 d .
C17 C 1.0104(3) 0.9474(2) 0.63021(17) 0.0265(5) Uani 1 1 d .
H17 H 1.0438 0.9534 0.5637 0.032 Uiso 1 1 calc R
C18 C 1.0583(3) 1.0117(2) 0.69450(17) 0.0291(5) Uani 1 1 d .
H18 H 1.1244 1.0614 0.6727 0.035 Uiso 1 1 calc R
C19 C 1.0079(3) 1.0019(2) 0.79169(17) 0.0274(5) Uani 1 1 d .
C20 C 0.9060(3) 0.9330(2) 0.82446(16) 0.0281(5) Uani 1 1 d .
H20 H 0.8683 0.9302 0.8910 0.034 Uiso 1 1 calc R
C21 C 0.8599(3) 0.8686(2) 0.75936(16) 0.0254(5) Uani 1 1 d .
H21 H 0.7917 0.8205 0.7812 0.031 Uiso 1 1 calc R
C22 C 1.0648(3) 1.0600(2) 0.86109(18) 0.0330(6) Uani 1 1 d .
C23 C 1.0961(3) 0.4016(2) 0.74124(16) 0.0243(5) Uani 1 1 d .
C24 C 1.1223(3) 0.4659(2) 0.82533(15) 0.0217(5) Uani 1 1 d .
C25 C 1.0102(3) 0.5738(2) 0.87389(15) 0.0222(5) Uani 1 1 d .
H25 H 0.9111 0.6101 0.8542 0.027 Uiso 1 1 calc R
C26 C 1.0420(3) 0.6287(2) 0.95074(15) 0.0240(5) Uani 1 1 d .
H26 H 0.9650 0.7021 0.9841 0.029 Uiso 1 1 calc R
C27 C 1.1882(3) 0.5750(2) 0.97861(16) 0.0247(5) Uani 1 1 d .
C28 C 1.2994(3) 0.4659(2) 0.93187(16) 0.0284(5) Uani 1 1 d .
H28 H 1.3984 0.4293 0.9517 0.034 Uiso 1 1 calc R
C29 C 1.2652(3) 0.4111(2) 0.85657(16) 0.0274(5) Uani 1 1 d .
H29 H 1.3398 0.3352 0.8256 0.033 Uiso 1 1 calc R
C30 C 1.2257(3) 0.6307(2) 1.05803(18) 0.0303(6) Uani 1 1 d .
Cl1S Cl 0.40933(9) 0.16070(6) -0.00625(6) 0.0478(2) Uani 1 1 d .
O1S O 0.3893(2) 0.31899(18) 0.16355(14) 0.0457(5) Uani 1 1 d .
O2S O 0.6545(2) 0.24695(17) 0.16224(12) 0.0365(4) Uani 1 1 d .
C1S C 0.5704(3) 0.1508(2) 0.0514(2) 0.0384(6) Uani 1 1 d .
H1S1 H 0.6056 0.0677 0.0773 0.046 Uiso 1 1 calc R
H1S2 H 0.6628 0.1597 0.0043 0.046 Uiso 1 1 calc R
C2S C 0.5218(3) 0.2499(2) 0.13105(18) 0.0312(6) Uani 1 1 d .
C3S C 0.6264(4) 0.3256(3) 0.24782(19) 0.0479(8) Uani 1 1 d .
H3S1 H 0.5864 0.4133 0.2338 0.072 Uiso 1 1 calc R
H3S2 H 0.7275 0.3095 0.2700 0.072 Uiso 1 1 calc R
H3S3 H 0.5461 0.3071 0.2977 0.072 Uiso 1 1 calc R

loop_
_atom_site_aniso_label
_atom_site_aniso_U_11
_atom_site_aniso_U_22
_atom_site_aniso_U_33
_atom_site_aniso_U_23
_atom_site_aniso_U_13
_atom_site_aniso_U_12
O1 0.0339(9) 0.0339(10) 0.0242(9) 0.0048(7) -0.0102(7) -0.0157(8)
O2 0.0600(12) 0.0333(10) 0.0261(9) 0.0108(8) -0.0202(9) -0.0217(9)
O3 0.0444(11) 0.0219(10) 0.0436(11) -0.0012(8) -0.0204(9) -0.0048(8)
N1 0.0486(15) 0.0400(15) 0.0637(17) 0.0186(12) -0.0191(12) -0.0245(12)
N2 0.0514(15) 0.0329(13) 0.0513(15) -0.0075(11) -0.0279(12) -0.0052(11)
N3 0.0498(15) 0.0476(15) 0.0405(14) -0.0001(11) -0.0240(12) -0.0125(12)
C1 0.0213(11) 0.0219(12) 0.0197(11) -0.0006(9) -0.0029(9) -0.0076(10)
C2 0.0242(12) 0.0250(13) 0.0186(11) 0.0018(9) -0.0054(9) -0.0062(10)
C3 0.0244(12) 0.0233(12) 0.0178(11) 0.0015(9) -0.0039(9) -0.0087(10)
C4 0.0239(12) 0.0253(13) 0.0174(11) -0.0014(9) -0.0039(9) -0.0098(10)
C5 0.0224(12) 0.0223(12) 0.0197(11) -0.0004(9) -0.0043(9) -0.0063(10)
C6 0.0246(12) 0.0225(12) 0.0239(12) 0.0008(9) -0.0035(9) -0.0084(10)
C7 0.0206(11) 0.0250(13) 0.0232(12) -0.0013(10) -0.0038(9) -0.0043(10)
C8 0.0207(11) 0.0234(13) 0.0260(12) 0.0015(10) -0.0079(9) -0.0053(10)
C9 0.0284(13) 0.0255(13) 0.0257(12) -0.0040(10) -0.0056(10) -0.0101(10)
C10 0.0257(12) 0.0280(13) 0.0262(12) 0.0037(10) -0.0038(10) -0.0079(10)
C11 0.0259(12) 0.0231(13) 0.0380(14) 0.0040(11) -0.0087(11) -0.0082(10)
C12 0.0473(16) 0.0306(15) 0.0381(15) 0.0030(12) -0.0189(13) -0.0207(12)
C13 0.0404(15) 0.0311(14) 0.0278(13) 0.0054(11) -0.0155(11) -0.0151(12)
C14 0.0314(14) 0.0328(15) 0.0436(16) 0.0069(12) -0.0145(12) -0.0114(12)
C15 0.0272(12) 0.0250(13) 0.0234(12) 0.0016(10) -0.0067(10) -0.0078(10)
C16 0.0267(12) 0.0198(12) 0.0238(12) 0.0035(9) -0.0101(10) -0.0066(10)
C17 0.0317(13) 0.0246(13) 0.0253(12) 0.0072(10) -0.0119(10) -0.0084(10)
C18 0.0310(13) 0.0250(13) 0.0364(14) 0.0082(11) -0.0158(11) -0.0109(11)
C19 0.0299(13) 0.0201(13) 0.0326(13) -0.0003(10) -0.0162(11) -0.0029(10)
C20 0.0348(14) 0.0246(13) 0.0228(12) 0.0004(10) -0.0066(10) -0.0062(11)
C21 0.0310(13) 0.0211(13) 0.0249(12) 0.0037(10) -0.0086(10) -0.0077(10)
C22 0.0372(14) 0.0223(13) 0.0388(15) -0.0003(11) -0.0177(12) -0.0030(11)
C23 0.0264(12) 0.0208(13) 0.0267(12) 0.0021(10) -0.0066(10) -0.0084(10)
C24 0.0238(12) 0.0212(12) 0.0214(11) 0.0059(9) -0.0064(9) -0.0080(10)
C25 0.0244(12) 0.0223(12) 0.0229(11) 0.0082(9) -0.0079(9) -0.0098(10)
C26 0.0279(12) 0.0207(12) 0.0235(12) 0.0033(9) -0.0045(10) -0.0084(10)
C27 0.0303(13) 0.0283(13) 0.0208(11) 0.0084(10) -0.0088(10) -0.0147(11)
C28 0.0249(12) 0.0333(14) 0.0291(13) 0.0099(11) -0.0121(10) -0.0082(11)
C29 0.0271(13) 0.0244(13) 0.0276(13) 0.0042(10) -0.0069(10) -0.0035(10)
C30 0.0311(13) 0.0324(15) 0.0289(13) 0.0057(11) -0.0102(11) -0.0097(11)
Cl1S 0.0621(5) 0.0313(4) 0.0626(5) 0.0106(3) -0.0417(4) -0.0151(3)
O1S 0.0391(12) 0.0412(12) 0.0535(13) 0.0019(10) -0.0138(10) -0.0059(10)
O2S 0.0386(10) 0.0450(11) 0.0354(10) 0.0060(8) -0.0117(8) -0.0244(9)
C1S 0.0405(15) 0.0325(15) 0.0492(17) 0.0054(12) -0.0230(13) -0.0132(12)
C2S 0.0389(15) 0.0269(14) 0.0363(14) 0.0147(11) -0.0158(12) -0.0176(12)
C3S 0.069(2) 0.061(2) 0.0329(15) 0.0070(14) -0.0144(14) -0.0439(17)

loop_
_atom_type_symbol
_atom_type_description
_atom_type_scat_dispersion_real
_atom_type_scat_dispersion_imag
_atom_type_scat_source
C C 0.0033 0.0016 'International Tables Vol C Tables 4.2.6.8 and 6.1.1.4'
H H 0.0000 0.0000 'International Tables Vol C Tables 4.2.6.8 and 6.1.1.4'
N N 0.0061 0.0033 'International Tables Vol C Tables 4.2.6.8 and 6.1.1.4'
O O 0.0106 0.0060 'International Tables Vol C Tables 4.2.6.8 and 6.1.1.4'
Cl Cl 0.1484 0.1585 'International Tables Vol C Tables 4.2.6.8 and 6.1.1.4'

loop_
_geom_angle_atom_site_label_1
_geom_angle_atom_site_label_2
_geom_angle_atom_site_label_3
_geom_angle
C2 C1 C6 119.5(2)
C2 C1 C7 119.19(19)
C6 C1 C7 121.3(2)
C1 C2 C3 120.6(2)
C4 C3 C2 118.9(2)
C4 C3 C15 120.1(2)
C2 C3 C15 120.9(2)
C5 C4 C3 121.1(2)
C6 C5 C4 119.3(2)
C6 C5 C23 118.6(2)
C4 C5 C23 122.0(2)
C5 C6 C1 120.5(2)
O1 C7 C8 120.3(2)
O1 C7 C1 119.8(2)
C8 C7 C1 119.93(19)
C13 C8 C9 118.7(2)
C13 C8 C7 117.6(2)
C9 C8 C7 123.7(2)
C10 C9 C8 120.6(2)
C9 C10 C11 119.7(2)
C10 C11 C12 120.1(2)
C10 C11 C14 119.9(2)
C12 C11 C14 119.9(2)
C13 C12 C11 119.7(2)
C12 C13 C8 121.1(2)
N1 C14 C11 178.7(3)
O2 C15 C3 121.0(2)
O2 C15 C16 120.8(2)
C3 C15 C16 118.11(19)
C17 C16 C21 119.6(2)
C17 C16 C15 118.7(2)
C21 C16 C15 121.7(2)
C18 C17 C16 120.9(2)
C17 C18 C19 118.7(2)
C20 C19 C18 121.0(2)
C20 C19 C22 118.4(2)
C18 C19 C22 120.5(2)
C21 C20 C19 119.5(2)
C20 C21 C16 120.1(2)
N2 C22 C19 177.2(3)
O3 C23 C5 120.6(2)
O3 C23 C24 120.8(2)
C5 C23 C24 118.59(19)
C25 C24 C29 119.3(2)
C25 C24 C23 123.36(19)
C29 C24 C23 117.3(2)
C26 C25 C24 120.5(2)
C25 C26 C27 119.3(2)
C28 C27 C26 120.7(2)
C28 C27 C30 118.7(2)
C26 C27 C30 120.6(2)
C29 C28 C27 119.5(2)
C28 C29 C24 120.7(2)
N3 C30 C27 178.2(3)
C2S O2S C3S 115.1(2)
C2S C1S Cl1S 111.52(19)
O1S C2S O2S 124.7(2)
O1S C2S C1S 127.4(2)
O2S C2S C1S 107.8(2)

loop_
_geom_bond_atom_site_label_1
_geom_bond_atom_site_label_2
_geom_bond_distance
O1 C7 1.219(3)
O2 C15 1.218(3)
O3 C23 1.218(3)
N1 C14 1.140(3)
N2 C22 1.142(3)
N3 C30 1.143(3)
C1 C2 1.389(3)
C1 C6 1.399(3)
C1 C7 1.503(3)
C2 C3 1.398(3)
C3 C4 1.393(3)
C3 C15 1.498(3)
C4 C5 1.391(3)
C5 C6 1.386(3)
C5 C23 1.497(3)
C7 C8 1.503(3)
C8 C13 1.392(3)
C8 C9 1.397(3)
C9 C10 1.384(3)
C10 C11 1.386(3)
C11 C12 1.395(3)
C11 C14 1.453(3)
C12 C13 1.371(3)
C15 C16 1.505(3)
C16 C17 1.394(3)
C16 C21 1.393(3)
C17 C18 1.385(3)
C18 C19 1.391(3)
C19 C20 1.394(3)
C19 C22 1.447(3)
C20 C21 1.384(3)
C23 C24 1.503(3)
C24 C25 1.389(3)
C24 C29 1.393(3)
C25 C26 1.384(3)
C26 C27 1.393(3)
C27 C28 1.387(3)
C27 C30 1.447(3)
C28 C29 1.376(3)
Cl1S C1S 1.771(2)
O1S C2S 1.194(3)
O2S C2S 1.339(3)
O2S C3S 1.448(3)
C1S C2S 1.499(4)

loop_
_geom_torsion_atom_site_label_1
_geom_torsion_atom_site_label_2
_geom_torsion_atom_site_label_3
_geom_torsion_atom_site_label_4
_geom_torsion
C6 C1 C2 C3 -2.6(3)
C7 C1 C2 C3 -179.7(2)
C1 C2 C3 C4 0.4(3)
C1 C2 C3 C15 176.5(2)
C2 C3 C4 C5 1.3(3)
C15 C3 C4 C5 -174.9(2)
C3 C4 C5 C6 -0.6(3)
C3 C4 C5 C23 177.9(2)
C4 C5 C6 C1 -1.7(3)
C23 C5 C6 C1 179.7(2)
C2 C1 C6 C5 3.3(3)
C7 C1 C6 C5 -179.7(2)
C2 C1 C7 O1 28.4(3)
C6 C1 C7 O1 -148.6(2)
C2 C1 C7 C8 -153.1(2)
C6 C1 C7 C8 29.9(3)
O1 C7 C8 C13 18.7(3)
C1 C7 C8 C13 -159.8(2)
O1 C7 C8 C9 -159.9(2)
C1 C7 C8 C9 21.6(3)
C13 C8 C9 C10 2.2(3)
C7 C8 C9 C10 -179.3(2)
C8 C9 C10 C11 -2.5(3)
C9 C10 C11 C12 1.1(3)
C9 C10 C11 C14 -179.1(2)
C10 C11 C12 C13 0.6(4)
C14 C11 C12 C13 -179.2(2)
C11 C12 C13 C8 -0.9(4)
C9 C8 C13 C12 -0.5(4)
C7 C8 C13 C12 -179.1(2)
C10 C11 C14 N1 -133(12)
C12 C11 C14 N1 47(13)
C4 C3 C15 O2 153.2(2)
C2 C3 C15 O2 -22.9(3)
C4 C3 C15 C16 -25.1(3)
C2 C3 C15 C16 158.9(2)
O2 C15 C16 C17 -40.0(3)
C3 C15 C16 C17 138.2(2)
O2 C15 C16 C21 140.9(2)
C3 C15 C16 C21 -40.9(3)
C21 C16 C17 C18 2.1(3)
C15 C16 C17 C18 -177.0(2)
C16 C17 C18 C19 -0.1(3)
C17 C18 C19 C20 -2.5(3)
C17 C18 C19 C22 175.4(2)
C18 C19 C20 C21 3.0(3)
C22 C19 C20 C21 -175.0(2)
C19 C20 C21 C16 -0.8(3)
C17 C16 C21 C20 -1.7(3)
C15 C16 C21 C20 177.5(2)
C20 C19 C22 N2 53(6)
C18 C19 C22 N2 -125(6)
C6 C5 C23 O3 29.1(3)
C4 C5 C23 O3 -149.5(2)
C6 C5 C23 C24 -150.7(2)
C4 C5 C23 C24 30.8(3)
O3 C23 C24 C25 -152.3(2)
C5 C23 C24 C25 27.5(3)
O3 C23 C24 C29 25.9(3)
C5 C23 C24 C29 -154.3(2)
C29 C24 C25 C26 2.0(3)
C23 C24 C25 C26 -179.8(2)
C24 C25 C26 C27 0.4(3)
C25 C26 C27 C28 -1.7(3)
C25 C26 C27 C30 179.4(2)
C26 C27 C28 C29 0.6(3)
C30 C27 C28 C29 179.6(2)
C27 C28 C29 C24 1.8(3)
C25 C24 C29 C28 -3.1(3)
C23 C24 C29 C28 178.6(2)
C28 C27 C30 N3 21(9)
C26 C27 C30 N3 -160(9)
C3S O2S C2S O1S 6.8(3)
C3S O2S C2S C1S -172.1(2)
Cl1S C1S C2S O1S 9.4(4)
Cl1S C1S C2S O2S -171.78(17)

loop_
_cod_related_entry_id
_cod_related_entry_database
_cod_related_entry_code
1 ChemSpider 30661509
